data_4022189
loop_
_publ_author_name
'Ahmad Basheer'
'Zvi Rappoport'

_publ_section_title
;
 Substituted 2-Methylene-1,3-oxazolidines, -1,3-thiazolidines,
 -1,3-benzothiazines, -1,3-oxazines, and Substituted
 Imidazopyrimidinediones from Cl(CH~2~)~n~NCO and
 Cl(CH~2~)~n~NCS and Active Methylene Compound
;
_journal_name_full 'Journal of Organic Chemistry'
_journal_page_first 9743
_journal_page_last 9750
_journal_paper_doi 10.1021/jo061835g
_journal_volume 71
_journal_year 2006
_chemical_formula_moiety 'C10 H8 F9 N O4 S'
_chemical_formula_sum 'C10 H8 F9 N O4 S'
_chemical_formula_weight 409.23
_chemical_name_systematic
; 
 ? 
;
_space_group_IT_number 14
_symmetry_cell_setting monoclinic
_symmetry_space_group_name_Hall '-P 2ybc'
_symmetry_space_group_name_H-M 'P 1 21/c 1'
_atom_sites_solution_hydrogens geom
_atom_sites_solution_primary direct
_atom_sites_solution_secondary difmap
_audit_creation_method SHELXL-97
_cell_angle_alpha 90.00
_cell_angle_beta 101.5260(10)
_cell_angle_gamma 90.00
_cell_formula_units_Z 4
_cell_length_a 15.1567(10)
_cell_length_b 5.7020(4)
_cell_length_c 17.0500(11)
_cell_measurement_temperature 295(1)
_cell_volume 1443.81(17)
_computing_cell_refinement 'Bruker SMART'
_computing_data_collection 'Bruker SMART'
_computing_data_reduction 'Bruker SAINT'
_computing_molecular_graphics 'Bruker SHELXTL'
_computing_publication_material 'Bruker SHELXTL'
_computing_structure_refinement 'SHELXL-97 (Sheldrick, 1997)'
_computing_structure_solution 'SHELXS-97 (Sheldrick, 1990)'
_diffrn_ambient_temperature 295(1)
_diffrn_measured_fraction_theta_full 0.984
_diffrn_measured_fraction_theta_max 0.984
_diffrn_measurement_device_type 'CCD area detector'
_diffrn_measurement_method 'phi and omega scans'
_diffrn_radiation_monochromator graphite
_diffrn_radiation_source 'fine-focus sealed tube'
_diffrn_radiation_type MoK\a
_diffrn_radiation_wavelength 0.71073
_diffrn_reflns_av_R_equivalents 0.0597
_diffrn_reflns_av_sigmaI/netI 0.0764
_diffrn_reflns_limit_h_max 20
_diffrn_reflns_limit_h_min -19
_diffrn_reflns_limit_k_max 7
_diffrn_reflns_limit_k_min -7
_diffrn_reflns_limit_l_max 21
_diffrn_reflns_limit_l_min -22
_diffrn_reflns_number 16273
_diffrn_reflns_theta_full 27.99
_diffrn_reflns_theta_max 27.99
_diffrn_reflns_theta_min 2.44
_exptl_absorpt_coefficient_mu 0.350
_exptl_absorpt_correction_T_max 0.9428
_exptl_absorpt_correction_T_min 0.9237
_exptl_absorpt_correction_type none
_exptl_crystal_colour colorless
_exptl_crystal_density_diffrn 1.883
_exptl_crystal_density_method 'not measured'
_exptl_crystal_description shapeless
_exptl_crystal_F_000 816
_exptl_crystal_size_max 0.23
_exptl_crystal_size_mid 0.22
_exptl_crystal_size_min 0.17
_refine_diff_density_max 0.650
_refine_diff_density_min -0.244
_refine_diff_density_rms 0.069
_refine_ls_extinction_method none
_refine_ls_goodness_of_fit_ref 0.864
_refine_ls_hydrogen_treatment mixed
_refine_ls_matrix_type full
_refine_ls_number_parameters 231
_refine_ls_number_reflns 3435
_refine_ls_number_restraints 0
_refine_ls_restrained_S_all 0.864
_refine_ls_R_factor_all 0.1287
_refine_ls_R_factor_gt 0.0608
_refine_ls_shift/su_max 0.000
_refine_ls_shift/su_mean 0.000
_refine_ls_structure_factor_coef Fsqd
_refine_ls_weighting_details 'calc w=1/[\s^2^(Fo^2^)+(0.1017P)^2^+0.0000P] where P=(Fo^2^+2Fc^2^)/3'
_refine_ls_weighting_scheme calc
_refine_ls_wR_factor_gt 0.1606
_refine_ls_wR_factor_ref 0.1846
_reflns_number_gt 1572
_reflns_number_total 3435
_reflns_threshold_expression >2sigma(I)
_cod_data_source_file jo061835gsi20060906_044934.cif
_cod_depositor_comments
;
The following automatic conversions were performed:
'_symmetry_cell_setting' value 'Monoclinic' changed to 'monoclinic'
according to '/home/saulius/struct/CIF-dictionaries/cif_core.dic'
dictionary named 'cif_core.dic' version 2.4.1 from 2010-06-29.

Automatic conversion script
Id: cif_fix_enum 1527 2010-12-29 10:47:43Z saulius 
;
_cod_original_sg_symbol_H-M 'P 21/c'
_cod_database_code 4022189

loop_
_symmetry_equiv_pos_as_xyz
'x, y, z'
'-x, y+1/2, -z+1/2'
'-x, -y, -z'
'x, -y-1/2, z-1/2'

loop_
_atom_site_label
_atom_site_type_symbol
_atom_site_fract_x
_atom_site_fract_y
_atom_site_fract_z
_atom_site_U_iso_or_equiv
_atom_site_adp_type
_atom_site_occupancy
_atom_site_symmetry_multiplicity
_atom_site_calc_flag
_atom_site_refinement_flags
C1 C 0.0451(3) 1.0825(7) 0.1157(2) 0.0478(9) Uani 1 1 d .
C2 C 0.1282(2) 1.0554(7) 0.0899(2) 0.0483(9) Uani 1 1 d .
C3 C 0.1477(3) 1.2146(7) 0.0279(2) 0.0500(9) Uani 1 1 d .
C4 C 0.2392(3) 1.2369(8) 0.0091(3) 0.0664(12) Uani 1 1 d .
H4A H 0.2564 1.0902 -0.0110 0.100 Uiso 1 1 calc R
H4B H 0.2816 1.2783 0.0568 0.100 Uiso 1 1 calc R
H4C H 0.2385 1.3566 -0.0306 0.100 Uiso 1 1 calc R
C5 C -0.0667(3) 1.0141(9) 0.1832(2) 0.0649(12) Uani 1 1 d .
H5A H -0.0713 1.0495 0.2378 0.078 Uiso 1 1 calc R
H5B H -0.1054 0.8816 0.1644 0.078 Uiso 1 1 calc R
C6 C -0.0920(3) 1.2247(8) 0.1297(3) 0.0646(12) Uani 1 1 d .
H6A H -0.1504 1.2050 0.0947 0.078 Uiso 1 1 calc R
H6B H -0.0919 1.3678 0.1604 0.078 Uiso 1 1 calc R
C7 C 0.2704(3) 0.9593(7) 0.2220(2) 0.0520(10) Uani 1 1 d .
C8 C 0.3306(3) 0.7795(7) 0.2735(2) 0.0547(10) Uani 1 1 d .
C9 C 0.4050(3) 0.8833(9) 0.3395(3) 0.0717(13) Uani 1 1 d .
C10 C 0.4567(4) 0.7176(11) 0.4011(3) 0.0870(15) Uani 1 1 d .
F1 F 0.21594(15) 1.0572(5) 0.26525(14) 0.0750(8) Uani 1 1 d .
F2 F 0.32111(17) 1.1286(4) 0.20018(14) 0.0786(8) Uani 1 1 d .
F3 F 0.27860(18) 0.6472(5) 0.31179(18) 0.0985(10) Uani 1 1 d .
F4 F 0.36591(19) 0.6362(5) 0.22900(17) 0.0959(10) Uani 1 1 d .
F5 F 0.3741(2) 1.0599(6) 0.37474(18) 0.1108(11) Uani 1 1 d .
F6 F 0.4689(2) 0.9702(7) 0.3017(2) 0.1286(13) Uani 1 1 d .
F7 F 0.4038(3) 0.6523(10) 0.4498(2) 0.171(2) Uani 1 1 d .
F8 F 0.5242(2) 0.8122(7) 0.4460(2) 0.1302(13) Uani 1 1 d .
F9 F 0.4809(3) 0.5270(7) 0.3700(2) 0.1419(15) Uani 1 1 d .
N1 N -0.0200(2) 1.2227(6) 0.0853(2) 0.0534(9) Uani 1 1 d .
H1 H -0.018(3) 1.308(8) 0.048(3) 0.070(15) Uiso 1 1 d .
O1 O 0.02661(17) 0.9645(5) 0.17773(16) 0.0635(8) Uani 1 1 d .
O2 O 0.08685(19) 1.3383(5) -0.00893(16) 0.0634(8) Uani 1 1 d .
O3 O 0.15185(18) 0.6460(4) 0.15852(16) 0.0617(8) Uani 1 1 d .
O4 O 0.25956(19) 0.7821(5) 0.07847(16) 0.0652(8) Uani 1 1 d .
S1 S 0.19867(6) 0.83301(17) 0.12946(6) 0.0508(3) Uani 1 1 d .

loop_
_atom_site_aniso_label
_atom_site_aniso_U_11
_atom_site_aniso_U_22
_atom_site_aniso_U_33
_atom_site_aniso_U_23
_atom_site_aniso_U_13
_atom_site_aniso_U_12
C1 0.049(2) 0.048(2) 0.044(2) -0.0064(17) 0.0048(18) -0.0038(19)
C2 0.045(2) 0.055(2) 0.045(2) -0.0054(18) 0.0097(17) 0.0034(18)
C3 0.054(2) 0.051(2) 0.045(2) -0.0098(18) 0.0116(19) -0.005(2)
C4 0.062(3) 0.067(3) 0.075(3) 0.004(2) 0.025(2) -0.001(2)
C5 0.049(2) 0.082(3) 0.068(3) 0.007(2) 0.023(2) 0.005(2)
C6 0.047(2) 0.077(3) 0.071(3) -0.003(2) 0.016(2) 0.009(2)
C7 0.047(2) 0.051(2) 0.060(2) -0.0069(19) 0.0136(19) 0.000(2)
C8 0.041(2) 0.062(3) 0.062(3) 0.001(2) 0.011(2) 0.006(2)
C9 0.059(3) 0.085(3) 0.068(3) 0.001(3) 0.005(2) 0.004(3)
C10 0.068(3) 0.105(4) 0.079(4) 0.010(3) -0.005(3) 0.013(3)
F1 0.0623(15) 0.0907(19) 0.0687(15) -0.0254(13) 0.0048(12) 0.0245(14)
F2 0.0837(18) 0.0649(16) 0.0794(17) 0.0059(13) -0.0022(14) -0.0243(14)
F3 0.0682(17) 0.104(2) 0.116(2) 0.0421(18) 0.0009(16) -0.0205(16)
F4 0.091(2) 0.099(2) 0.0895(19) -0.0200(16) -0.0003(16) 0.0472(16)
F5 0.108(2) 0.109(2) 0.098(2) -0.0415(19) -0.0232(17) 0.0291(19)
F6 0.074(2) 0.181(4) 0.125(3) 0.044(2) 0.0057(19) -0.047(2)
F7 0.127(3) 0.270(6) 0.113(3) 0.089(3) 0.016(3) -0.014(3)
F8 0.090(2) 0.147(3) 0.126(3) -0.005(2) -0.044(2) 0.002(2)
F9 0.157(4) 0.115(3) 0.130(3) -0.003(2) -0.031(2) 0.057(3)
N1 0.0453(19) 0.059(2) 0.057(2) 0.0060(18) 0.0112(17) 0.0030(17)
O1 0.0555(17) 0.082(2) 0.0565(17) 0.0157(15) 0.0188(14) 0.0123(15)
O2 0.0620(18) 0.0712(19) 0.0561(17) 0.0137(15) 0.0100(14) 0.0045(16)
O3 0.0624(17) 0.0490(16) 0.0726(18) -0.0012(13) 0.0113(15) -0.0049(14)
O4 0.0695(18) 0.0676(19) 0.0623(17) -0.0102(14) 0.0220(15) 0.0130(15)
S1 0.0514(6) 0.0476(6) 0.0531(6) -0.0063(5) 0.0099(5) 0.0033(5)

loop_
_atom_type_symbol
_atom_type_description
_atom_type_scat_dispersion_real
_atom_type_scat_dispersion_imag
_atom_type_scat_source
C C 0.0033 0.0016 'International Tables Vol C Tables 4.2.6.8 and 6.1.1.4'
H H 0.0000 0.0000 'International Tables Vol C Tables 4.2.6.8 and 6.1.1.4'
N N 0.0061 0.0033 'International Tables Vol C Tables 4.2.6.8 and 6.1.1.4'
O O 0.0106 0.0060 'International Tables Vol C Tables 4.2.6.8 and 6.1.1.4'
F F 0.0171 0.0103 'International Tables Vol C Tables 4.2.6.8 and 6.1.1.4'
S S 0.1246 0.1234 'International Tables Vol C Tables 4.2.6.8 and 6.1.1.4'

loop_
_geom_angle_atom_site_label_1
_geom_angle_atom_site_label_2
_geom_angle_atom_site_label_3
_geom_angle
N1 C1 O1 111.5(3)
N1 C1 C2 126.5(4)
O1 C1 C2 122.0(3)
C1 C2 C3 118.2(3)
C1 C2 S1 118.8(3)
C3 C2 S1 122.9(3)
O2 C3 C2 119.0(3)
O2 C3 C4 118.4(4)
C2 C3 C4 122.5(4)
C3 C4 H4A 109.5
C3 C4 H4B 109.5
H4A C4 H4B 109.5
C3 C4 H4C 109.5
H4A C4 H4C 109.5
H4B C4 H4C 109.5
O1 C5 C6 104.3(3)
O1 C5 H5A 110.9
C6 C5 H5A 110.9
O1 C5 H5B 110.9
C6 C5 H5B 110.9
H5A C5 H5B 108.9
N1 C6 C5 100.5(3)
N1 C6 H6A 111.7
C5 C6 H6A 111.7
N1 C6 H6B 111.7
C5 C6 H6B 111.7
H6A C6 H6B 109.4
F2 C7 F1 107.9(3)
F2 C7 C8 109.6(3)
F1 C7 C8 109.2(3)
F2 C7 S1 108.2(3)
F1 C7 S1 107.9(2)
C8 C7 S1 113.9(3)
F4 C8 F3 106.2(4)
F4 C8 C7 110.8(3)
F3 C8 C7 108.3(3)
F4 C8 C9 109.9(3)
F3 C8 C9 105.9(3)
C7 C8 C9 115.3(4)
F5 C9 F6 106.9(4)
F5 C9 C10 110.2(4)
F6 C9 C10 103.8(4)
F5 C9 C8 110.8(4)
F6 C9 C8 106.3(4)
C10 C9 C8 118.0(4)
F8 C10 F9 110.2(5)
F8 C10 F7 105.0(5)
F9 C10 F7 106.2(6)
F8 C10 C9 113.4(5)
F9 C10 C9 113.0(5)
F7 C10 C9 108.5(4)
C1 N1 C6 112.9(4)
C1 N1 H1 123(3)
C6 N1 H1 124(3)
C1 O1 C5 108.2(3)
C3 O2 H1 106.7(13)
O4 S1 O3 119.37(17)
O4 S1 C2 110.03(17)
O3 S1 C2 112.19(17)
O4 S1 C7 104.82(17)
O3 S1 C7 103.92(17)
C2 S1 C7 105.03(17)

loop_
_geom_bond_atom_site_label_1
_geom_bond_atom_site_label_2
_geom_bond_distance
C1 N1 1.294(5)
C1 O1 1.330(4)
C1 C2 1.423(5)
C2 C3 1.467(5)
C2 S1 1.708(4)
C3 O2 1.229(4)
C3 C4 1.491(5)
C4 H4A 0.9600
C4 H4B 0.9600
C4 H4C 0.9600
C5 O1 1.463(4)
C5 C6 1.511(6)
C5 H5A 0.9700
C5 H5B 0.9700
C6 N1 1.447(5)
C6 H6A 0.9700
C6 H6B 0.9700
C7 F2 1.333(4)
C7 F1 1.334(4)
C7 C8 1.527(5)
C7 S1 1.872(4)
C8 F4 1.300(4)
C8 F3 1.350(4)
C8 C9 1.544(6)
C9 F5 1.306(5)
C9 F6 1.358(5)
C9 C10 1.511(7)
C10 F8 1.268(6)
C10 F9 1.294(6)
C10 F7 1.318(6)
N1 H1 0.81(4)
O2 H1 2.03(4)
O3 S1 1.424(3)
O4 S1 1.419(3)

loop_
_geom_hbond_atom_site_label_D
_geom_hbond_atom_site_label_H
_geom_hbond_atom_site_label_A
_geom_hbond_distance_DH
_geom_hbond_distance_HA
_geom_hbond_distance_DA
_geom_hbond_angle_DHA
_geom_hbond_site_symmetry_A
N1 H1 O2 0.81(4) 2.30(4) 2.909(5) 132(4) 3_585
N1 H1 O2 0.81(4) 2.03(4) 2.584(4) 126(4) .

loop_
_cod_related_entry_id
_cod_related_entry_database
_cod_related_entry_code
1 ChemSpider 13088848
